data_4128206
loop_
_publ_author_name
'Sugahara, Tomohiro'
'Guo, Jing-Dong'
'Hashizume, Daisuke'
'Sasamori, Takahiro'
'Tokitoh, Norihiro'

_publ_section_title
;
 Reversible Isomerizations between 1,4-Digermabenzenes and
 1,4-Digerma-Dewar-benzenes: Air-Stable Activators for Small Molecules.
;
_journal_issue 6
_journal_name_full 'Journal of the American Chemical Society'
_journal_page_first 2263
_journal_page_last 2267
_journal_paper_doi 10.1021/jacs.9b00129
_journal_volume 141
_journal_year 2019
_chemical_formula_moiety 'C60 H120 Ge2 Si8, 1.5(C6H14)'
_chemical_formula_sum 'C69 H141 Ge2 Si8'
_chemical_formula_weight 1340.71
_space_group_crystal_system monoclinic
_space_group_IT_number 14
_space_group_name_Hall '-P 2yn'
_space_group_name_H-M_alt 'P 1 21/n 1'
_symmetry_space_group_name_Hall '-P 2yn'
_symmetry_space_group_name_H-M 'P 1 21/n 1'
_atom_sites_solution_hydrogens geom
_audit_creation_method SHELXL-2014/7
_cell_angle_alpha 90
_cell_angle_beta 106.345(2)
_cell_angle_gamma 90
_cell_formula_units_Z 4
_cell_length_a 18.2543(12)
_cell_length_b 24.2181(10)
_cell_length_c 20.2933(11)
_cell_measurement_reflns_used 144503
_cell_measurement_temperature 103(2)
_cell_measurement_theta_max 26.00
_cell_measurement_theta_min 1.327
_cell_volume 8608.8(8)
_computing_cell_refinement CrysAlicePro
_computing_data_collection CrystalClear
_computing_data_reduction CrysAlicePro
_computing_molecular_graphics 'Yadokari-XG 2011 (Wakita Nemoto et al., 2011)'
_computing_publication_material 'Yadokari-XG 2011 (Wakita,Nemoto et al., 2011)'
_computing_structure_refinement 'SHELXL-2014/7 (Sheldrick, 2014)'
_computing_structure_solution 'SHELXT-2014/7 (Sheldrick, 2014)'
_diffrn_ambient_temperature 103(2)
_diffrn_detector_area_resol_mean 28.5714
_diffrn_measured_fraction_theta_full 0.996
_diffrn_measured_fraction_theta_max 0.989
_diffrn_measurement_device_type 'Rigaku VariMax Saturn'
_diffrn_measurement_method \w
_diffrn_radiation_type MoK\a
_diffrn_radiation_wavelength 0.71069
_diffrn_reflns_av_R_equivalents 0.1678
_diffrn_reflns_av_unetI/netI 0.0793
_diffrn_reflns_Laue_measured_fraction_full 0.996
_diffrn_reflns_Laue_measured_fraction_max 0.989
_diffrn_reflns_limit_h_max 22
_diffrn_reflns_limit_h_min -22
_diffrn_reflns_limit_k_max 29
_diffrn_reflns_limit_k_min -29
_diffrn_reflns_limit_l_max 25
_diffrn_reflns_limit_l_min -25
_diffrn_reflns_number 144503
_diffrn_reflns_point_group_measured_fraction_full 0.996
_diffrn_reflns_point_group_measured_fraction_max 0.989
_diffrn_reflns_theta_full 25.240
_diffrn_reflns_theta_max 26.000
_diffrn_reflns_theta_min 1.327
_diffrn_source 'rotating-anode X-ray tube'
_exptl_absorpt_coefficient_mu 0.842
_exptl_absorpt_correction_T_max 0.943
_exptl_absorpt_correction_T_min 0.906
_exptl_absorpt_correction_type multi-scan
_exptl_absorpt_process_details
;
 MULABS - Empirical Correction for Absorption Anisotropy.
 Blessing, R. H., Acta Cryst., A51, 33-38 (1995).
;
_exptl_crystal_colour colorless
_exptl_crystal_density_diffrn 1.034
_exptl_crystal_description block
_exptl_crystal_F_000 2924
_exptl_crystal_size_max 0.120
_exptl_crystal_size_mid 0.080
_exptl_crystal_size_min 0.070
_refine_diff_density_max 1.781
_refine_diff_density_min -1.863
_refine_diff_density_rms 0.236
_refine_ls_extinction_method none
_refine_ls_goodness_of_fit_ref 1.070
_refine_ls_hydrogen_treatment constr
_refine_ls_matrix_type full
_refine_ls_number_parameters 875
_refine_ls_number_reflns 16738
_refine_ls_number_restraints 741
_refine_ls_restrained_S_all 1.048
_refine_ls_R_factor_all 0.1653
_refine_ls_R_factor_gt 0.0953
_refine_ls_shift/su_max 0.001
_refine_ls_shift/su_mean 0.000
_refine_ls_structure_factor_coef Fsqd
_refine_ls_weighting_details 'w=1/[\s^2^(Fo^2^)+(0.1516P)^2^+60.5593P] where P=(Fo^2^+2Fc^2^)/3'
_refine_ls_weighting_scheme calc
_refine_ls_wR_factor_gt 0.2856
_refine_ls_wR_factor_ref 0.3436
_reflns_Friedel_coverage 0.000
_reflns_number_gt 10202
_reflns_number_total 16738
_reflns_threshold_expression 'I > 2\s(I)'
_cod_data_source_file ja9b00129_si_003.cif
_cod_data_source_block compound17
_cod_database_code 4128206
_shelx_shelxl_version_number 2014/7
_shelx_space_group_comment
;
The symmetry employed for this shelxl refinement is uniquely defined
by the following loop, which should always be used as a source of
symmetry information in preference to the above space-group names.
They are only intended as comments.
;
_shelx_estimated_absorpt_t_min 0.906
_shelx_estimated_absorpt_t_max 0.943

loop_
_space_group_symop_operation_xyz
'x, y, z'
'-x+1/2, y+1/2, -z+1/2'
'-x, -y, -z'
'x-1/2, -y-1/2, z-1/2'

loop_
_atom_site_label
_atom_site_type_symbol
_atom_site_fract_x
_atom_site_fract_y
_atom_site_fract_z
_atom_site_U_iso_or_equiv
_atom_site_adp_type
_atom_site_occupancy
_atom_site_site_symmetry_order
_atom_site_calc_flag
_atom_site_refinement_flags_posn
_atom_site_refinement_flags_adp
_atom_site_refinement_flags_occupancy
_atom_site_disorder_assembly
_atom_site_disorder_group
Ge1 Ge 0.62526(5) 0.74751(4) 0.66572(4) 0.0373(2) Uani 1 1 d . . . . .
H1 H 0.6315 0.6874 0.6674 0.045 Uiso 1 1 calc R U . . .
C1 C 0.6306(5) 0.7673(4) 0.7623(4) 0.044(2) Uani 1 1 d . . . . .
C2 C 0.5668(5) 0.7701(4) 0.7822(4) 0.0424(19) Uani 1 1 d . . . . .
Ge2 Ge 0.46616(5) 0.75626(4) 0.71728(4) 0.0409(3) Uani 1 1 d . . . . .
H2 H 0.4559 0.6969 0.7231 0.049 Uiso 1 1 calc R U . . .
C3 C 0.4615(5) 0.7661(4) 0.6195(4) 0.0398(19) Uani 1 1 d . . . . .
C4 C 0.5252(5) 0.7612(4) 0.5996(4) 0.0415(19) Uani 1 1 d . . . . .
C5 C 0.7124(5) 0.7671(4) 0.8077(4) 0.045(2) Uani 1 1 d . . . . .
H3 H 0.7453 0.7782 0.7786 0.054 Uiso 1 1 calc R U . . .
H4 H 0.7256 0.7284 0.8217 0.054 Uiso 1 1 calc R U . . .
C6 C 0.7357(5) 0.8026(5) 0.8729(4) 0.053(2) Uani 1 1 d . . . . .
H5 H 0.7902 0.7974 0.8957 0.080 Uiso 1 1 calc R U . . .
H6 H 0.7258 0.8415 0.8606 0.080 Uiso 1 1 calc R U . . .
H7 H 0.7059 0.7914 0.9040 0.080 Uiso 1 1 calc R U . . .
C7 C 0.5651(5) 0.7700(4) 0.8555(4) 0.049(2) Uani 1 1 d . . . . .
H8 H 0.5125 0.7781 0.8572 0.059 Uiso 1 1 calc R U . . .
H9 H 0.5987 0.7998 0.8805 0.059 Uiso 1 1 calc R U . . .
C8 C 0.5909(6) 0.7151(5) 0.8915(5) 0.062(3) Uani 1 1 d . . . . .
H10 H 0.5887 0.7172 0.9392 0.093 Uiso 1 1 calc R U . . .
H11 H 0.5571 0.6855 0.8676 0.093 Uiso 1 1 calc R U . . .
H12 H 0.6434 0.7073 0.8909 0.093 Uiso 1 1 calc R U . . .
C9 C 0.3799(4) 0.7662(4) 0.5731(4) 0.045(2) Uani 1 1 d . . . . .
H13 H 0.3469 0.7804 0.6006 0.054 Uiso 1 1 calc R U . . .
H14 H 0.3651 0.7273 0.5619 0.054 Uiso 1 1 calc R U . . .
C10 C 0.3595(5) 0.7987(4) 0.5050(4) 0.047(2) Uani 1 1 d . . . . .
H15 H 0.3050 0.7944 0.4817 0.070 Uiso 1 1 calc R U . . .
H16 H 0.3712 0.8379 0.5145 0.070 Uiso 1 1 calc R U . . .
H17 H 0.3894 0.7844 0.4755 0.070 Uiso 1 1 calc R U . . .
C11 C 0.5254(5) 0.7539(4) 0.5244(4) 0.045(2) Uani 1 1 d . . . . .
H18 H 0.4944 0.7835 0.4963 0.054 Uiso 1 1 calc R U . . .
H19 H 0.5784 0.7576 0.5213 0.054 Uiso 1 1 calc R U . . .
C12 C 0.4943(6) 0.6990(4) 0.4959(5) 0.053(2) Uani 1 1 d . . . . .
H20 H 0.4955 0.6961 0.4481 0.080 Uiso 1 1 calc R U . . .
H21 H 0.5255 0.6695 0.5230 0.080 Uiso 1 1 calc R U . . .
H22 H 0.4415 0.6954 0.4980 0.080 Uiso 1 1 calc R U . . .
C13 C 0.7128(4) 0.7714(4) 0.6343(4) 0.0393(18) Uani 1 1 d . . . . .
C14 C 0.7130(4) 0.8223(3) 0.5981(4) 0.0356(17) Uani 1 1 d . . . . .
C15 C 0.7749(4) 0.8345(4) 0.5713(4) 0.043(2) Uani 1 1 d . . . . .
H23 H 0.7739 0.8682 0.5472 0.051 Uiso 1 1 calc R U . . .
C16 C 0.8362(5) 0.8000(4) 0.5781(4) 0.0410(19) Uani 1 1 d . . . . .
C17 C 0.8378(5) 0.7513(4) 0.6144(4) 0.0425(19) Uani 1 1 d . . . . .
H24 H 0.8804 0.7274 0.6201 0.051 Uiso 1 1 calc R U . . .
C18 C 0.7786(5) 0.7355(4) 0.6435(4) 0.0394(18) Uani 1 1 d . . . . .
C19 C 0.6516(4) 0.8666(4) 0.5864(4) 0.0408(19) Uani 1 1 d . . . . .
H25 H 0.6068 0.8493 0.5976 0.049 Uiso 1 1 calc R U . . .
Si1 Si 0.61631(13) 0.89138(10) 0.49424(12) 0.0417(5) Uani 1 1 d . . . . .
C20 C 0.6173(6) 0.8361(4) 0.4308(4) 0.055(2) Uani 1 1 d . . . . .
H26 H 0.6696 0.8225 0.4383 0.082 Uiso 1 1 calc R U . . .
H27 H 0.5842 0.8057 0.4364 0.082 Uiso 1 1 calc R U . . .
H28 H 0.5987 0.8511 0.3842 0.082 Uiso 1 1 calc R U . . .
C21 C 0.6735(5) 0.9492(4) 0.4714(5) 0.051(2) Uani 1 1 d . . . . .
H29 H 0.6757 0.9802 0.5028 0.076 Uiso 1 1 calc R U . . .
H30 H 0.7254 0.9362 0.4752 0.076 Uiso 1 1 calc R U . . .
H31 H 0.6493 0.9612 0.4241 0.076 Uiso 1 1 calc R U . . .
C22 C 0.5161(5) 0.9174(4) 0.4796(5) 0.048(2) Uani 1 1 d . . . . .
H32 H 0.5154 0.9465 0.5130 0.073 Uiso 1 1 calc R U . . .
H33 H 0.4975 0.9323 0.4330 0.073 Uiso 1 1 calc R U . . .
H34 H 0.4831 0.8869 0.4852 0.073 Uiso 1 1 calc R U . . .
Si2 Si 0.68579(15) 0.92486(11) 0.65089(12) 0.0472(6) Uani 1 1 d . . . . .
C23 C 0.6201(6) 0.9853(4) 0.6290(5) 0.059(3) Uani 1 1 d . . . . .
H35 H 0.6190 0.9991 0.5833 0.089 Uiso 1 1 calc R U . . .
H36 H 0.5686 0.9740 0.6291 0.089 Uiso 1 1 calc R U . . .
H37 H 0.6382 1.0146 0.6630 0.089 Uiso 1 1 calc R U . . .
C24 C 0.6860(7) 0.9000(5) 0.7382(5) 0.066(3) Uani 1 1 d . . . . .
H38 H 0.7202 0.8682 0.7509 0.099 Uiso 1 1 calc R U . . .
H39 H 0.7037 0.9297 0.7717 0.099 Uiso 1 1 calc R U . . .
H40 H 0.6341 0.8892 0.7378 0.099 Uiso 1 1 calc R U . . .
C25 C 0.7864(6) 0.9470(5) 0.6581(6) 0.069(3) Uani 1 1 d . . . . .
H41 H 0.8205 0.9150 0.6696 0.104 Uiso 1 1 calc R U . . .
H42 H 0.7889 0.9626 0.6142 0.104 Uiso 1 1 calc R U . . .
H43 H 0.8024 0.9750 0.6942 0.104 Uiso 1 1 calc R U . . .
C26 C 0.9042(5) 0.8156(4) 0.5503(5) 0.053(2) Uani 1 1 d . . . . .
C27 C 0.8914(6) 0.8679(5) 0.5093(6) 0.065(3) Uani 1 1 d . . . . .
H44 H 0.8454 0.8642 0.4705 0.098 Uiso 1 1 calc R U . . .
H45 H 0.8850 0.8987 0.5385 0.098 Uiso 1 1 calc DR U . . .
H46 H 0.9355 0.8750 0.4919 0.098 Uiso 1 1 calc R U . . .
C28 C 0.9146(7) 0.7694(5) 0.5014(7) 0.079(4) Uani 1 1 d . . . . .
H47 H 0.9232 0.7342 0.5260 0.119 Uiso 1 1 calc R U . . .
H48 H 0.8685 0.7668 0.4624 0.119 Uiso 1 1 calc R U . . .
H49 H 0.9586 0.7780 0.4845 0.119 Uiso 1 1 calc R U . . .
C29 C 0.9755(6) 0.8203(6) 0.6109(6) 0.077(4) Uani 1 1 d . . . . .
H50 H 0.9830 0.7858 0.6372 0.116 Uiso 1 1 calc R U . . .
H51 H 1.0199 0.8272 0.5940 0.116 Uiso 1 1 calc R U . . .
H52 H 0.9694 0.8509 0.6405 0.116 Uiso 1 1 calc R U . . .
C30 C 0.7915(5) 0.6834(4) 0.6843(4) 0.0411(19) Uani 1 1 d . . . . .
H53 H 0.7488 0.6816 0.7060 0.049 Uiso 1 1 calc R U . . .
Si3 Si 0.88205(15) 0.68587(12) 0.75909(13) 0.0536(7) Uani 1 1 d . . . . .
C31 C 0.9095(6) 0.7579(5) 0.7880(6) 0.071(3) Uani 1 1 d . . . . .
H54 H 0.9192 0.7790 0.7501 0.107 Uiso 1 1 calc R U . . .
H55 H 0.8680 0.7753 0.8023 0.107 Uiso 1 1 calc R U . . .
H56 H 0.9558 0.7573 0.8268 0.107 Uiso 1 1 calc R U . . .
C32 C 0.8642(7) 0.6474(5) 0.8327(5) 0.076(4) Uani 1 1 d . . . . .
H57 H 0.8496 0.6093 0.8187 0.115 Uiso 1 1 calc R U . . .
H58 H 0.9107 0.6473 0.8713 0.115 Uiso 1 1 calc R U . . .
H59 H 0.8228 0.6654 0.8467 0.115 Uiso 1 1 calc R U . . .
C33 C 0.9667(6) 0.6533(5) 0.7394(6) 0.073(3) Uani 1 1 d . . . . .
H60 H 0.9543 0.6152 0.7240 0.109 Uiso 1 1 calc R U . . .
H61 H 0.9799 0.6743 0.7031 0.109 Uiso 1 1 calc R U . . .
H62 H 1.0101 0.6533 0.7809 0.109 Uiso 1 1 calc R U . . .
Si4 Si 0.77889(14) 0.61986(11) 0.62667(12) 0.0440(6) Uani 1 1 d . . . . .
C34 C 0.8492(6) 0.6157(4) 0.5753(5) 0.055(2) Uani 1 1 d . . . . .
H63 H 0.9012 0.6151 0.6064 0.083 Uiso 1 1 calc R U . . .
H64 H 0.8402 0.5819 0.5476 0.083 Uiso 1 1 calc R U . . .
H65 H 0.8432 0.6479 0.5450 0.083 Uiso 1 1 calc R U . . .
C35 C 0.6818(6) 0.6208(4) 0.5640(5) 0.056(2) Uani 1 1 d . . . . .
H66 H 0.6431 0.6229 0.5889 0.084 Uiso 1 1 calc R U . . .
H67 H 0.6772 0.6529 0.5338 0.084 Uiso 1 1 calc R U . . .
H68 H 0.6743 0.5869 0.5364 0.084 Uiso 1 1 calc R U . . .
C36 C 0.7870(6) 0.5560(4) 0.6801(5) 0.058(2) Uani 1 1 d . . . . .
H69 H 0.8376 0.5546 0.7134 0.087 Uiso 1 1 calc R U . . .
H70 H 0.7477 0.5564 0.7045 0.087 Uiso 1 1 calc R U . . .
H71 H 0.7799 0.5234 0.6503 0.087 Uiso 1 1 calc R U . . .
C37 C 0.3795(5) 0.7886(4) 0.7471(4) 0.047(2) Uani 1 1 d . . . . .
C38 C 0.3823(5) 0.8396(4) 0.7792(4) 0.0426(19) Uani 1 1 d . . . . .
C39 C 0.3218(5) 0.8560(4) 0.8061(4) 0.044(2) Uani 1 1 d . . . . .
H72 H 0.3245 0.8909 0.8281 0.053 Uiso 1 1 calc R U . . .
C40 C 0.2587(5) 0.8224(4) 0.8009(4) 0.045(2) Uani 1 1 d . . . . .
C41 C 0.2549(5) 0.7735(4) 0.7682(5) 0.051(2) Uani 1 1 d . . . . .
H73 H 0.2109 0.7512 0.7639 0.061 Uiso 1 1 calc R U . . .
C42 C 0.3134(5) 0.7529(4) 0.7395(4) 0.047(2) Uani 1 1 d . . . . .
C43 C 0.4463(5) 0.8815(4) 0.7894(4) 0.046(2) Uani 1 1 d . . . . .
H74 H 0.4907 0.8615 0.7808 0.055 Uiso 1 1 calc R U . . .
Si5 Si 0.41651(14) 0.93660(11) 0.71918(12) 0.0454(6) Uani 1 1 d . . . . .
C44 C 0.4115(6) 0.9034(4) 0.6339(5) 0.054(2) Uani 1 1 d . . . . .
H75 H 0.3745 0.8731 0.6254 0.081 Uiso 1 1 calc R U . . .
H76 H 0.3955 0.9309 0.5973 0.081 Uiso 1 1 calc R U . . .
H77 H 0.4619 0.8890 0.6347 0.081 Uiso 1 1 calc R U . . .
C45 C 0.4866(6) 0.9937(4) 0.7344(5) 0.059(3) Uani 1 1 d . . . . .
H78 H 0.5375 0.9788 0.7381 0.088 Uiso 1 1 calc R U . . .
H79 H 0.4723 1.0198 0.6960 0.088 Uiso 1 1 calc R U . . .
H80 H 0.4871 1.0128 0.7771 0.088 Uiso 1 1 calc R U . . .
C46 C 0.3204(6) 0.9653(4) 0.7122(5) 0.056(2) Uani 1 1 d . . . . .
H81 H 0.2831 0.9352 0.7042 0.084 Uiso 1 1 calc R U . . .
H82 H 0.3211 0.9844 0.7550 0.084 Uiso 1 1 calc R U . . .
H83 H 0.3064 0.9914 0.6739 0.084 Uiso 1 1 calc R U . . .
Si6 Si 0.48225(15) 0.91344(12) 0.87917(13) 0.0514(7) Uani 1 1 d . . . . .
C47 C 0.4271(7) 0.9762(5) 0.8938(5) 0.068(3) Uani 1 1 d . . . . .
H84 H 0.4274 1.0043 0.8590 0.102 Uiso 1 1 calc R U . . .
H85 H 0.3743 0.9656 0.8902 0.102 Uiso 1 1 calc R U . . .
H86 H 0.4510 0.9913 0.9396 0.102 Uiso 1 1 calc R U . . .
C48 C 0.4766(6) 0.8643(4) 0.9486(5) 0.056(2) Uani 1 1 d . . . . .
H87 H 0.4235 0.8525 0.9413 0.084 Uiso 1 1 calc R U . . .
H88 H 0.5085 0.8319 0.9475 0.084 Uiso 1 1 calc R U . . .
H89 H 0.4947 0.8826 0.9933 0.084 Uiso 1 1 calc R U . . .
C49 C 0.5849(5) 0.9347(5) 0.8954(5) 0.059(3) Uani 1 1 d . . . . .
H90 H 0.5894 0.9606 0.8596 0.088 Uiso 1 1 calc R U . . .
H91 H 0.6025 0.9527 0.9404 0.088 Uiso 1 1 calc R U . . .
H92 H 0.6163 0.9020 0.8946 0.088 Uiso 1 1 calc R U . . .
C50 C 0.1914(5) 0.8405(4) 0.8287(5) 0.060(3) Uani 1 1 d D . . . .
C51 C 0.2067(7) 0.8981(6) 0.8653(7) 0.070(3) Uani 0.854(11) 1 d D U P A 1
H93 H 0.2540 0.8964 0.9030 0.105 Uiso 0.854(11) 1 calc R U P A 1
H94 H 0.2116 0.9263 0.8322 0.105 Uiso 0.854(11) 1 calc R U P A 1
H95 H 0.1640 0.9075 0.8837 0.105 Uiso 0.854(11) 1 calc R U P A 1
C52 C 0.1196(7) 0.8430(7) 0.7716(7) 0.073(3) Uani 0.854(11) 1 d . U P A 1
H96 H 0.1258 0.8693 0.7369 0.110 Uiso 0.854(11) 1 calc R U P A 1
H97 H 0.1082 0.8063 0.7508 0.110 Uiso 0.854(11) 1 calc R U P A 1
H98 H 0.0776 0.8550 0.7895 0.110 Uiso 0.854(11) 1 calc R U P A 1
C53 C 0.1851(7) 0.7995(6) 0.8853(6) 0.068(3) Uani 0.854(11) 1 d D U P A 1
H99 H 0.2334 0.7990 0.9220 0.102 Uiso 0.854(11) 1 calc R U P A 1
H100 H 0.1437 0.8111 0.9042 0.102 Uiso 0.854(11) 1 calc R U P A 1
H101 H 0.1743 0.7624 0.8656 0.102 Uiso 0.854(11) 1 calc R U P A 1
C54 C 0.220(3) 0.840(3) 0.900(3) 0.071(4) Uani 0.146(11) 1 d D U P A 2
H102 H 0.1795 0.8509 0.9208 0.106 Uiso 0.146(11) 1 calc R U P A 2
H103 H 0.2371 0.8024 0.9157 0.106 Uiso 0.146(11) 1 calc R U P A 2
H104 H 0.2629 0.8655 0.9148 0.106 Uiso 0.146(11) 1 calc R U P A 2
C55 C 0.158(3) 0.8943(16) 0.787(3) 0.071(4) Uani 0.146(11) 1 d D U P A 2
H105 H 0.1412 0.8857 0.7378 0.107 Uiso 0.146(11) 1 calc R U P A 2
H106 H 0.1141 0.9076 0.8016 0.107 Uiso 0.146(11) 1 calc R U P A 2
H107 H 0.1972 0.9230 0.7955 0.107 Uiso 0.146(11) 1 calc R U P A 2
C56 C 0.126(3) 0.7961(19) 0.801(3) 0.070(4) Uani 0.146(11) 1 d D U P A 2
H108 H 0.1073 0.7980 0.7512 0.106 Uiso 0.146(11) 1 calc R U P A 2
H109 H 0.1456 0.7591 0.8154 0.106 Uiso 0.146(11) 1 calc R U P A 2
H110 H 0.0832 0.8039 0.8209 0.106 Uiso 0.146(11) 1 calc R U P A 2
C57 C 0.2966(5) 0.7005(4) 0.6996(4) 0.047(2) Uani 1 1 d . . . . .
H111 H 0.3387 0.6966 0.6773 0.056 Uiso 1 1 calc R U . . .
Si7 Si 0.20492(16) 0.70316(16) 0.62544(14) 0.0661(9) Uani 1 1 d . . . . .
C58 C 0.1829(6) 0.7745(7) 0.5925(6) 0.094(5) Uani 1 1 d . . . . .
H112 H 0.1770 0.7984 0.6296 0.141 Uiso 1 1 calc R U . . .
H113 H 0.2247 0.7883 0.5755 0.141 Uiso 1 1 calc R U . . .
H114 H 0.1354 0.7744 0.5550 0.141 Uiso 1 1 calc R U . . .
C59 C 0.1173(6) 0.6763(6) 0.6479(6) 0.086(4) Uani 1 1 d . . . . .
H115 H 0.1088 0.6981 0.6858 0.129 Uiso 1 1 calc R U . . .
H116 H 0.0726 0.6794 0.6077 0.129 Uiso 1 1 calc R U . . .
H117 H 0.1251 0.6375 0.6618 0.129 Uiso 1 1 calc R U . . .
C60 C 0.2155(7) 0.6598(6) 0.5544(6) 0.087(4) Uani 1 1 d . . . . .
H118 H 0.2272 0.6218 0.5707 0.130 Uiso 1 1 calc R U . . .
H119 H 0.1678 0.6603 0.5171 0.130 Uiso 1 1 calc R U . . .
H120 H 0.2571 0.6741 0.5376 0.130 Uiso 1 1 calc R U . . .
Si8 Si 0.30629(16) 0.63765(12) 0.75855(13) 0.0525(7) Uani 1 1 d . . . . .
C61 C 0.2359(6) 0.6372(5) 0.8119(5) 0.064(3) Uani 1 1 d . . . . .
H121 H 0.2424 0.6708 0.8399 0.096 Uiso 1 1 calc R U . . .
H122 H 0.1837 0.6357 0.7814 0.096 Uiso 1 1 calc R U . . .
H123 H 0.2452 0.6047 0.8420 0.096 Uiso 1 1 calc R U . . .
C62 C 0.2920(7) 0.5728(5) 0.7059(6) 0.073(3) Uani 1 1 d . . . . .
H124 H 0.2412 0.5732 0.6728 0.109 Uiso 1 1 calc R U . . .
H125 H 0.3309 0.5706 0.6811 0.109 Uiso 1 1 calc R U . . .
H126 H 0.2965 0.5407 0.7361 0.109 Uiso 1 1 calc R U . . .
C63 C 0.4041(6) 0.6357(5) 0.8214(5) 0.061(3) Uani 1 1 d . . . . .
H127 H 0.4124 0.6693 0.8493 0.091 Uiso 1 1 calc R U . . .
H128 H 0.4082 0.6034 0.8513 0.091 Uiso 1 1 calc R U . . .
H129 H 0.4427 0.6332 0.7963 0.091 Uiso 1 1 calc R U . . .
C64 C 0.4601(14) 0.4848(10) 0.8463(14) 0.171(6) Uani 0.8 1 d D U P B 1
H130 H 0.4595 0.5174 0.8175 0.257 Uiso 0.8 1 calc R U P B 1
H131 H 0.5114 0.4798 0.8775 0.257 Uiso 0.8 1 calc R U P B 1
H132 H 0.4458 0.4521 0.8171 0.257 Uiso 0.8 1 calc R U P B 1
C65 C 0.4028(15) 0.4930(10) 0.8884(14) 0.172(6) Uani 0.8 1 d D U P B 1
H133 H 0.4172 0.5270 0.9161 0.206 Uiso 0.8 1 calc R U P B 1
H134 H 0.3518 0.4994 0.8559 0.206 Uiso 0.8 1 calc R U P B 1
C66 C 0.3960(16) 0.4478(10) 0.9350(15) 0.171(5) Uani 0.8 1 d D U P B 1
H135 H 0.4468 0.4426 0.9682 0.206 Uiso 0.8 1 calc R U P B 1
H136 H 0.3843 0.4136 0.9073 0.206 Uiso 0.8 1 calc R U P B 1
C67 C 0.3390(16) 0.4522(11) 0.9754(15) 0.170(6) Uani 0.8 1 d D U P B 1
H137 H 0.3493 0.4869 1.0023 0.204 Uiso 0.8 1 calc R U P B 1
H138 H 0.2876 0.4557 0.9424 0.204 Uiso 0.8 1 calc R U P B 1
C68 C 0.3363(16) 0.4072(10) 1.0226(14) 0.172(6) Uani 0.8 1 d D U P B 1
H139 H 0.3894 0.4003 1.0506 0.206 Uiso 0.8 1 calc R U P B 1
H140 H 0.3193 0.3737 0.9945 0.206 Uiso 0.8 1 calc R U P B 1
C69 C 0.2880(15) 0.4119(10) 1.0715(13) 0.171(6) Uani 0.8 1 d D U P B 1
H141 H 0.2932 0.3781 1.0990 0.256 Uiso 0.8 1 calc R U P B 1
H142 H 0.3050 0.4436 1.1019 0.256 Uiso 0.8 1 calc R U P B 1
H143 H 0.2345 0.4169 1.0454 0.256 Uiso 0.8 1 calc R U P B 1
C70 C 0.372(2) 0.553(2) 0.4549(16) 0.110(6) Uani 0.3 1 d D U P C 1
H144 H 0.3220 0.5674 0.4288 0.165 Uiso 0.3 1 calc R U P C 1
H145 H 0.4125 0.5748 0.4453 0.165 Uiso 0.3 1 calc R U P C 1
H146 H 0.3763 0.5143 0.4414 0.165 Uiso 0.3 1 calc R U P C 1
C71 C 0.3784(18) 0.555(2) 0.5310(17) 0.109(6) Uani 0.3 1 d D U P C 1
H147 H 0.3361 0.5335 0.5398 0.131 Uiso 0.3 1 calc R U P C 1
H148 H 0.3722 0.5939 0.5437 0.131 Uiso 0.3 1 calc R U P C 1
C72 C 0.453(2) 0.5333(18) 0.5770(16) 0.109(6) Uani 0.3 1 d D U P C 1
H149 H 0.4911 0.5306 0.5504 0.131 Uiso 0.3 1 calc R U P C 1
H150 H 0.4454 0.4958 0.5932 0.131 Uiso 0.3 1 calc R U P C 1
C73 C 0.484(2) 0.5714(16) 0.6390(18) 0.108(6) Uani 0.3 1 d D U P C 1
H151 H 0.5157 0.6006 0.6264 0.130 Uiso 0.3 1 calc R U P C 1
H152 H 0.4408 0.5895 0.6504 0.130 Uiso 0.3 1 calc R U P C 1
C74 C 0.532(2) 0.5416(16) 0.7017(17) 0.110(6) Uani 0.3 1 d D U P C 1
H153 H 0.5606 0.5115 0.6873 0.132 Uiso 0.3 1 calc R U P C 1
H154 H 0.4977 0.5248 0.7264 0.132 Uiso 0.3 1 calc R U P C 1
C75 C 0.589(2) 0.5814(19) 0.7507(19) 0.105(6) Uani 0.3 1 d D U P C 1
H155 H 0.6185 0.5609 0.7909 0.157 Uiso 0.3 1 calc R U P C 1
H156 H 0.6229 0.5976 0.7265 0.157 Uiso 0.3 1 calc R U P C 1
H157 H 0.5601 0.6109 0.7656 0.157 Uiso 0.3 1 calc R U P C 1
C76 C 0.363(5) 0.435(4) 1.063(6) 0.170(6) Uani 0.2 1 d D U P D -2
H158 H 0.3170 0.4174 1.0672 0.256 Uiso 0.2 1 calc R U P D -2
H159 H 0.4078 0.4120 1.0839 0.256 Uiso 0.2 1 calc R U P D -2
H160 H 0.3695 0.4713 1.0855 0.256 Uiso 0.2 1 calc R U P D -2
C77 C 0.357(4) 0.443(5) 0.986(5) 0.171(6) Uani 0.2 1 d D U P D -2
H161 H 0.3123 0.4662 0.9642 0.205 Uiso 0.2 1 calc R U P D -2
H162 H 0.3506 0.4068 0.9627 0.205 Uiso 0.2 1 calc R U P D -2
C78 C 0.430(4) 0.471(5) 0.978(4) 0.171(6) Uani 0.2 1 d D U P D -2
H163 H 0.4550 0.4469 0.9512 0.205 Uiso 0.2 1 calc R U P D -2
H164 H 0.4164 0.5062 0.9518 0.205 Uiso 0.2 1 calc R U P D -2
C79 C 0.486(4) 0.484(3) 1.047(4) 0.171(6) Uani 0.2 1 d D U P D -2
H165 H 0.4740 0.5203 1.0631 0.205 Uiso 0.2 1 calc R U P D -2
H166 H 0.4792 0.4559 1.0808 0.205 Uiso 0.2 1 calc R U P D -2
C80 C 0.569(4) 0.483(3) 1.048(4) 0.172(6) Uani 0.2 1 d D U P D -2
H167 H 0.5779 0.4526 1.0193 0.206 Uiso 0.2 1 calc R U P D -2
H168 H 0.6011 0.4765 1.0958 0.206 Uiso 0.2 1 calc R U P D -2
C81 C 0.596(5) 0.537(5) 1.023(8) 0.171(6) Uani 0.2 1 d D U P D -2
H169 H 0.6502 0.5338 1.0247 0.257 Uiso 0.2 1 calc R U P D -2
H170 H 0.5661 0.5438 0.9751 0.257 Uiso 0.2 1 calc R U P D -2
H171 H 0.5893 0.5677 1.0517 0.257 Uiso 0.2 1 calc R U P D -2
C82 C 0.342(3) 0.552(3) 0.469(3) 0.108(6) Uani 0.2 1 d D U P E 2
H172 H 0.3408 0.5763 0.4301 0.162 Uiso 0.2 1 calc R U P E 2
H173 H 0.3364 0.5135 0.4533 0.162 Uiso 0.2 1 calc R U P E 2
H174 H 0.3002 0.5616 0.4882 0.162 Uiso 0.2 1 calc R U P E 2
C83 C 0.419(3) 0.559(3) 0.524(3) 0.109(6) Uani 0.2 1 d D U P E 2
H175 H 0.4607 0.5500 0.5042 0.131 Uiso 0.2 1 calc R U P E 2
H176 H 0.4245 0.5981 0.5392 0.131 Uiso 0.2 1 calc R U P E 2
C84 C 0.425(3) 0.523(3) 0.586(3) 0.109(6) Uani 0.2 1 d D U P E 2
H177 H 0.4162 0.4840 0.5705 0.131 Uiso 0.2 1 calc R U P E 2
H178 H 0.3840 0.5330 0.6070 0.131 Uiso 0.2 1 calc R U P E 2
C85 C 0.501(3) 0.526(2) 0.641(3) 0.108(6) Uani 0.2 1 d D U P E 2
H179 H 0.5004 0.5583 0.6709 0.130 Uiso 0.2 1 calc R U P E 2
H180 H 0.5422 0.5313 0.6192 0.130 Uiso 0.2 1 calc R U P E 2
C86 C 0.518(3) 0.474(2) 0.686(3) 0.110(6) Uani 0.2 1 d D U P E 2
H181 H 0.4697 0.4597 0.6926 0.132 Uiso 0.2 1 calc R U P E 2
H182 H 0.5521 0.4839 0.7317 0.132 Uiso 0.2 1 calc R U P E 2
C87 C 0.556(4) 0.429(2) 0.654(4) 0.109(6) Uani 0.2 1 d D U P E 2
H183 H 0.5657 0.3966 0.6835 0.164 Uiso 0.2 1 calc R U P E 2
H184 H 0.5214 0.4189 0.6086 0.164 Uiso 0.2 1 calc R U P E 2
H185 H 0.6038 0.4431 0.6477 0.164 Uiso 0.2 1 calc R U P E 2

loop_
_atom_site_aniso_label
_atom_site_aniso_U_11
_atom_site_aniso_U_22
_atom_site_aniso_U_33
_atom_site_aniso_U_23
_atom_site_aniso_U_13
_atom_site_aniso_U_12
Ge1 0.0328(4) 0.0520(5) 0.0286(4) 0.0006(4) 0.0110(3) 0.0016(4)
C1 0.036(4) 0.062(6) 0.032(4) 0.004(4) 0.008(3) 0.006(4)
C2 0.045(5) 0.052(5) 0.033(4) 0.005(4) 0.015(4) 0.012(4)
Ge2 0.0345(5) 0.0594(6) 0.0310(5) 0.0031(4) 0.0127(4) 0.0025(4)
C3 0.039(4) 0.050(5) 0.032(4) 0.004(4) 0.013(3) 0.002(4)
C4 0.038(4) 0.058(5) 0.030(4) 0.000(4) 0.012(3) -0.007(4)
C5 0.037(4) 0.060(6) 0.037(4) 0.004(4) 0.010(4) 0.008(4)
C6 0.040(5) 0.082(7) 0.036(5) -0.005(5) 0.007(4) 0.000(5)
C7 0.047(5) 0.071(6) 0.030(4) 0.004(4) 0.014(4) 0.013(4)
C8 0.058(6) 0.092(8) 0.038(5) 0.018(5) 0.017(4) 0.006(6)
C9 0.028(4) 0.074(6) 0.033(4) 0.002(4) 0.009(3) 0.000(4)
C10 0.035(4) 0.066(6) 0.038(5) 0.004(4) 0.009(4) 0.002(4)
C11 0.036(4) 0.071(6) 0.027(4) 0.007(4) 0.009(3) -0.002(4)
C12 0.054(5) 0.068(6) 0.037(5) -0.007(4) 0.013(4) -0.005(5)
C13 0.030(4) 0.055(5) 0.032(4) 0.000(4) 0.007(3) 0.006(4)
C14 0.033(4) 0.047(5) 0.024(4) 0.001(3) 0.004(3) 0.002(3)
C15 0.035(4) 0.057(5) 0.039(5) 0.003(4) 0.016(4) -0.003(4)
C16 0.033(4) 0.051(5) 0.042(5) 0.002(4) 0.015(4) -0.001(4)
C17 0.037(4) 0.052(5) 0.038(4) 0.000(4) 0.010(4) 0.012(4)
C18 0.037(4) 0.048(5) 0.032(4) -0.002(3) 0.009(3) 0.001(4)
C19 0.033(4) 0.051(5) 0.039(4) 0.000(4) 0.011(3) 0.002(4)
Si1 0.0403(12) 0.0502(14) 0.0329(12) 0.0042(10) 0.0077(10) -0.0021(10)
C20 0.059(6) 0.073(7) 0.033(5) 0.003(4) 0.014(4) -0.006(5)
C21 0.044(5) 0.060(6) 0.044(5) 0.007(4) 0.007(4) -0.002(4)
C22 0.043(5) 0.049(5) 0.046(5) 0.004(4) 0.001(4) -0.003(4)
Si2 0.0524(14) 0.0495(15) 0.0364(13) -0.0016(11) 0.0072(11) 0.0025(12)
C23 0.072(7) 0.051(6) 0.050(6) -0.002(5) 0.009(5) 0.012(5)
C24 0.092(8) 0.062(6) 0.040(5) -0.007(5) 0.014(5) 0.007(6)
C25 0.073(7) 0.059(6) 0.069(7) -0.006(5) 0.010(6) -0.020(6)
C26 0.028(4) 0.062(6) 0.073(6) 0.010(5) 0.022(4) 0.004(4)
C27 0.048(6) 0.083(8) 0.070(7) 0.019(6) 0.025(5) -0.001(5)
C28 0.065(7) 0.098(9) 0.093(9) -0.009(7) 0.052(7) -0.009(6)
C29 0.047(6) 0.112(10) 0.072(8) 0.015(7) 0.016(5) -0.021(6)
C30 0.037(4) 0.052(5) 0.035(4) 0.000(4) 0.012(4) 0.012(4)
Si3 0.0480(14) 0.0697(18) 0.0392(14) 0.0003(12) 0.0057(11) 0.0186(13)
C31 0.046(6) 0.101(9) 0.057(6) -0.015(6) -0.003(5) 0.003(6)
C32 0.092(8) 0.099(9) 0.036(5) 0.013(5) 0.013(5) 0.036(7)
C33 0.054(6) 0.096(9) 0.061(7) -0.007(6) 0.005(5) 0.033(6)
Si4 0.0458(13) 0.0507(14) 0.0379(13) 0.0053(10) 0.0158(11) 0.0060(11)
C34 0.058(6) 0.060(6) 0.056(6) -0.002(5) 0.029(5) 0.004(5)
C35 0.057(6) 0.059(6) 0.049(6) 0.001(5) 0.013(5) 0.002(5)
C36 0.066(6) 0.055(6) 0.058(6) 0.009(5) 0.026(5) 0.000(5)
C37 0.034(4) 0.076(7) 0.032(4) 0.017(4) 0.009(3) 0.003(4)
C38 0.046(5) 0.052(5) 0.032(4) 0.009(4) 0.013(4) 0.004(4)
C39 0.039(4) 0.059(5) 0.040(5) 0.013(4) 0.019(4) 0.015(4)
C40 0.043(5) 0.058(6) 0.039(5) 0.012(4) 0.018(4) 0.017(4)
C41 0.033(4) 0.078(7) 0.046(5) 0.018(5) 0.018(4) 0.004(4)
C42 0.036(4) 0.074(6) 0.033(4) 0.013(4) 0.012(4) 0.007(4)
C43 0.038(5) 0.065(6) 0.035(4) 0.001(4) 0.011(4) 0.011(4)
Si5 0.0474(14) 0.0541(15) 0.0360(12) 0.0001(11) 0.0137(11) 0.0058(11)
C44 0.062(6) 0.059(6) 0.043(5) 0.006(4) 0.018(4) 0.004(5)
C45 0.063(6) 0.060(6) 0.053(6) -0.002(5) 0.015(5) 0.001(5)
C46 0.061(6) 0.058(6) 0.050(6) 0.016(5) 0.018(5) 0.018(5)
Si6 0.0516(15) 0.0668(17) 0.0352(13) -0.0021(12) 0.0109(11) 0.0088(13)
C47 0.079(7) 0.074(7) 0.049(6) -0.011(5) 0.012(5) 0.021(6)
C48 0.059(6) 0.073(7) 0.038(5) 0.008(5) 0.018(4) 0.013(5)
C49 0.052(6) 0.073(7) 0.044(5) -0.005(5) 0.003(4) 0.004(5)
C50 0.041(5) 0.074(7) 0.078(7) 0.020(6) 0.037(5) 0.023(5)
C51 0.058(5) 0.097(7) 0.065(5) -0.003(5) 0.032(4) 0.019(5)
C52 0.057(5) 0.103(7) 0.066(6) -0.001(5) 0.027(5) 0.020(5)
C53 0.056(5) 0.098(7) 0.063(5) 0.000(5) 0.038(4) 0.018(5)
C54 0.057(6) 0.099(8) 0.065(7) -0.001(6) 0.032(6) 0.019(6)
C55 0.057(6) 0.100(8) 0.066(7) -0.001(6) 0.032(6) 0.019(6)
C56 0.057(6) 0.100(8) 0.065(7) -0.002(6) 0.033(6) 0.020(6)
C57 0.036(4) 0.075(6) 0.031(4) 0.007(4) 0.011(4) -0.006(4)
Si7 0.0449(15) 0.111(3) 0.0416(15) 0.0053(15) 0.0105(12) -0.0190(16)
C58 0.039(6) 0.182(15) 0.058(7) 0.036(8) 0.007(5) 0.004(7)
C59 0.057(7) 0.146(12) 0.057(7) -0.006(7) 0.019(5) -0.038(7)
C60 0.067(7) 0.142(12) 0.050(6) -0.011(7) 0.012(6) -0.043(8)
Si8 0.0542(15) 0.0668(17) 0.0421(14) 0.0005(12) 0.0226(12) -0.0098(13)
C61 0.062(6) 0.082(8) 0.056(6) 0.008(5) 0.029(5) -0.002(6)
C62 0.085(8) 0.070(7) 0.073(7) -0.013(6) 0.037(6) -0.022(6)
C63 0.063(6) 0.081(7) 0.039(5) 0.015(5) 0.014(5) -0.004(5)
C64 0.148(10) 0.120(9) 0.242(15) -0.024(9) 0.046(10) 0.041(9)
C65 0.146(10) 0.121(9) 0.242(15) -0.024(9) 0.045(10) 0.039(9)
C66 0.146(10) 0.120(9) 0.242(15) -0.024(9) 0.046(10) 0.041(8)
C67 0.145(10) 0.119(9) 0.241(15) -0.023(9) 0.047(10) 0.038(8)
C68 0.146(10) 0.121(9) 0.244(15) -0.024(9) 0.046(10) 0.042(9)
C69 0.146(10) 0.120(9) 0.243(15) -0.023(9) 0.048(10) 0.039(9)
C70 0.099(14) 0.110(13) 0.137(15) -0.006(12) 0.059(12) -0.001(11)
C71 0.097(14) 0.111(12) 0.136(15) -0.006(12) 0.061(12) 0.000(11)
C72 0.098(14) 0.110(12) 0.136(15) -0.006(11) 0.060(12) -0.001(11)
C73 0.097(14) 0.110(12) 0.136(15) -0.005(11) 0.062(12) -0.001(11)
C74 0.099(14) 0.111(13) 0.137(15) -0.005(11) 0.060(12) -0.001(11)
C75 0.094(14) 0.107(13) 0.133(16) -0.005(12) 0.064(12) 0.000(11)
C76 0.145(11) 0.119(9) 0.242(15) -0.024(9) 0.047(10) 0.040(9)
C77 0.146(10) 0.119(9) 0.242(15) -0.024(9) 0.047(10) 0.040(9)
C78 0.146(10) 0.119(9) 0.242(15) -0.024(9) 0.046(10) 0.040(9)
C79 0.146(10) 0.120(9) 0.242(15) -0.024(9) 0.046(10) 0.040(9)
C80 0.147(11) 0.120(9) 0.242(16) -0.024(9) 0.046(10) 0.040(9)
C81 0.147(11) 0.120(10) 0.242(16) -0.025(9) 0.046(10) 0.041(9)
C82 0.097(14) 0.110(13) 0.135(16) -0.006(12) 0.061(12) -0.001(11)
C83 0.098(14) 0.110(13) 0.136(15) -0.006(12) 0.060(12) -0.002(11)
C84 0.097(14) 0.110(13) 0.136(15) -0.006(11) 0.061(12) -0.002(11)
C85 0.097(14) 0.110(12) 0.136(15) -0.006(11) 0.061(12) -0.001(11)
C86 0.098(14) 0.111(13) 0.137(15) -0.006(12) 0.060(12) -0.002(11)
C87 0.098(14) 0.110(13) 0.136(16) -0.005(12) 0.060(12) -0.002(11)

loop_
_atom_type_symbol
_atom_type_description
_atom_type_scat_dispersion_real
_atom_type_scat_dispersion_imag
_atom_type_scat_source
Ge Ge 0.1547 1.8001 'International Tables Vol C Tables 4.2.6.8 and 6.1.1.4'
Si Si 0.0817 0.0704 'International Tables Vol C Tables 4.2.6.8 and 6.1.1.4'
C C 0.0033 0.0016 'International Tables Vol C Tables 4.2.6.8 and 6.1.1.4'
H H 0.0000 0.0000 'International Tables Vol C Tables 4.2.6.8 and 6.1.1.4'

loop_
_geom_angle_atom_site_label_1
_geom_angle_atom_site_label_2
_geom_angle_atom_site_label_3
_geom_angle
C4 Ge1 C13 114.3(3)
C4 Ge1 C1 114.2(3)
C13 Ge1 C1 115.4(3)
C2 C1 C5 127.6(8)
C2 C1 Ge1 120.2(6)
C5 C1 Ge1 111.3(6)
C1 C2 C7 124.3(8)
C1 C2 Ge2 121.3(6)
C7 C2 Ge2 112.9(6)
C2 Ge2 C3 114.8(3)
C2 Ge2 C37 113.5(4)
C3 Ge2 C37 116.2(3)
C4 C3 C9 126.7(7)
C4 C3 Ge2 119.7(6)
C9 C3 Ge2 112.2(5)
C3 C4 C11 123.6(8)
C3 C4 Ge1 121.9(6)
C11 C4 Ge1 113.4(6)
C1 C5 C6 120.5(7)
C2 C7 C8 112.7(8)
C3 C9 C10 120.1(7)
C12 C11 C4 112.3(7)
C14 C13 C18 117.3(7)
C14 C13 Ge1 122.6(6)
C18 C13 Ge1 120.0(6)
C15 C14 C13 119.5(7)
C15 C14 C19 115.3(7)
C13 C14 C19 125.2(7)
C16 C15 C14 123.5(8)
C15 C16 C17 117.8(7)
C15 C16 C26 122.0(8)
C17 C16 C26 120.1(7)
C16 C17 C18 123.0(8)
C17 C18 C13 118.9(8)
C17 C18 C30 116.0(7)
C13 C18 C30 125.1(7)
C14 C19 Si1 114.1(5)
C14 C19 Si2 109.3(5)
Si1 C19 Si2 113.4(5)
C20 Si1 C22 109.3(4)
C20 Si1 C21 104.5(4)
C22 Si1 C21 107.2(4)
C20 Si1 C19 112.8(4)
C22 Si1 C19 107.9(4)
C21 Si1 C19 114.9(4)
C23 Si2 C24 107.9(5)
C23 Si2 C25 110.1(5)
C24 Si2 C25 106.1(5)
C23 Si2 C19 110.7(4)
C24 Si2 C19 109.0(4)
C25 Si2 C19 112.8(4)
C27 C26 C29 110.5(9)
C27 C26 C28 106.4(9)
C29 C26 C28 110.0(9)
C27 C26 C16 113.2(7)
C29 C26 C16 108.4(8)
C28 C26 C16 108.3(8)
C18 C30 Si3 112.5(6)
C18 C30 Si4 111.7(6)
Si3 C30 Si4 116.3(4)
C31 Si3 C32 107.9(6)
C31 Si3 C33 107.2(6)
C32 Si3 C33 107.5(5)
C31 Si3 C30 112.1(4)
C32 Si3 C30 108.3(5)
C33 Si3 C30 113.5(4)
C35 Si4 C34 106.8(5)
C35 Si4 C36 108.0(5)
C34 Si4 C36 108.9(5)
C35 Si4 C30 109.6(4)
C34 Si4 C30 113.7(4)
C36 Si4 C30 109.6(4)
C38 C37 C42 119.8(8)
C38 C37 Ge2 124.1(6)
C42 C37 Ge2 115.9(7)
C37 C38 C39 119.9(8)
C37 C38 C43 125.7(8)
C39 C38 C43 114.4(8)
C40 C39 C38 121.6(9)
C41 C40 C39 118.6(8)
C41 C40 C50 119.4(8)
C39 C40 C50 122.0(8)
C40 C41 C42 124.1(9)
C41 C42 C37 116.0(9)
C41 C42 C57 116.8(8)
C37 C42 C57 126.9(8)
C38 C43 Si5 108.5(6)
C38 C43 Si6 116.3(6)
Si5 C43 Si6 112.0(5)
C45 Si5 C46 109.1(5)
C45 Si5 C44 108.9(5)
C46 Si5 C44 106.8(5)
C45 Si5 C43 111.0(4)
C46 Si5 C43 112.5(4)
C44 Si5 C43 108.4(4)
C48 Si6 C49 107.9(5)
C48 Si6 C47 104.4(5)
C49 Si6 C47 107.4(5)
C48 Si6 C43 112.5(5)
C49 Si6 C43 109.5(4)
C47 Si6 C43 114.7(4)
C52 C50 C53 111.8(10)
C54 C50 C40 106(3)
C52 C50 C40 110.0(9)
C53 C50 C40 108.7(7)
C52 C50 C51 109.5(9)
C53 C50 C51 105.1(10)
C40 C50 C51 111.7(8)
C54 C50 C55 123(4)
C40 C50 C55 105(2)
C54 C50 C56 112(3)
C40 C50 C56 106(2)
C55 C50 C56 103.2(18)
C42 C57 Si7 113.6(6)
C42 C57 Si8 111.7(6)
Si7 C57 Si8 115.2(5)
C60 Si7 C58 108.0(6)
C60 Si7 C59 105.9(6)
C58 Si7 C59 107.1(6)
C60 Si7 C57 109.7(5)
C58 Si7 C57 111.6(5)
C59 Si7 C57 114.2(5)
C62 Si8 C63 108.6(6)
C62 Si8 C61 108.2(5)
C63 Si8 C61 106.2(5)
C62 Si8 C57 109.7(5)
C63 Si8 C57 110.3(4)
C61 Si8 C57 113.8(5)
C66 C65 C64 117.1(16)
C65 C66 C67 119.7(16)
C68 C67 C66 117.6(16)
C67 C68 C69 120.7(16)
C70 C71 C72 114(2)
C71 C72 C73 110.8(19)
C74 C73 C72 113.4(19)
C73 C74 C75 111.4(19)
C76 C77 C78 110.2(19)
C79 C78 C77 111.1(19)
C80 C79 C78 115(2)
C79 C80 C81 114(2)
C84 C83 C82 113(2)
C83 C84 C85 115(2)
C84 C85 C86 113(2)
C85 C86 C87 112(2)

loop_
_geom_bond_atom_site_label_1
_geom_bond_atom_site_label_2
_geom_bond_distance
Ge1 C4 1.966(8)
Ge1 C13 1.967(8)
Ge1 C1 1.994(8)
C1 C2 1.337(11)
C1 C5 1.518(11)
C2 C7 1.497(11)
C2 Ge2 1.965(9)
Ge2 C3 1.978(8)
Ge2 C37 2.005(9)
C3 C4 1.339(11)
C3 C9 1.522(11)
C4 C11 1.537(11)
C5 C6 1.534(12)
C7 C8 1.528(14)
C9 C10 1.543(12)
C11 C12 1.497(13)
C13 C14 1.435(12)
C13 C18 1.452(11)
C14 C15 1.417(11)
C14 C19 1.519(11)
C15 C16 1.371(12)
C16 C17 1.386(12)
C16 C26 1.548(11)
C17 C18 1.423(12)
C18 C30 1.492(12)
C19 Si1 1.897(8)
C19 Si2 1.907(9)
Si1 C20 1.861(10)
Si1 C22 1.877(9)
Si1 C21 1.880(9)
Si2 C23 1.865(10)
Si2 C24 1.870(10)
Si2 C25 1.880(11)
C26 C27 1.497(14)
C26 C29 1.521(14)
C26 C28 1.542(15)
C30 Si3 1.904(8)
C30 Si4 1.907(9)
Si3 C31 1.865(12)
Si3 C32 1.865(11)
Si3 C33 1.875(10)
Si4 C35 1.868(10)
Si4 C34 1.870(9)
Si4 C36 1.871(10)
C37 C38 1.389(13)
C37 C42 1.457(13)
C38 C39 1.420(11)
C38 C43 1.517(13)
C39 C40 1.391(13)
C40 C41 1.349(14)
C40 C50 1.552(11)
C41 C42 1.443(12)
C42 C57 1.489(14)
C43 Si5 1.916(9)
C43 Si6 1.918(9)
Si5 C45 1.850(11)
Si5 C46 1.854(9)
Si5 C44 1.887(9)
Si6 C48 1.869(10)
Si6 C49 1.881(10)
Si6 C47 1.892(10)
C50 C54 1.40(6)
C50 C52 1.487(16)
C50 C53 1.547(13)
C50 C51 1.567(14)
C50 C55 1.582(19)
C50 C56 1.592(19)
C57 Si7 1.912(9)
C57 Si8 1.913(9)
Si7 C60 1.838(13)
Si7 C58 1.854(16)
Si7 C59 1.898(11)
Si8 C62 1.877(11)
Si8 C63 1.880(10)
Si8 C61 1.899(10)
C64 C65 1.538(16)
C65 C66 1.475(16)
C66 C67 1.499(16)
C67 C68 1.460(16)
C68 C69 1.505(16)
C70 C71 1.515(19)
C71 C72 1.517(19)
C72 C73 1.535(19)
C73 C74 1.505(19)
C74 C75 1.554(19)
C76 C77 1.54(2)
C77 C78 1.55(2)
C78 C79 1.52(2)
C79 C80 1.51(2)
C80 C81 1.53(2)
C82 C83 1.54(2)
C83 C84 1.51(2)
C84 C85 1.52(2)
C85 C86 1.52(2)
C86 C87 1.53(2)

loop_
_geom_torsion_atom_site_label_1
_geom_torsion_atom_site_label_2
_geom_torsion_atom_site_label_3
_geom_torsion_atom_site_label_4
_geom_torsion
C5 C1 C2 C7 -4.0(16)
Ge1 C1 C2 C7 163.5(7)
C5 C1 C2 Ge2 -168.6(7)
Ge1 C1 C2 Ge2 -1.1(11)
C9 C3 C4 C11 -1.0(15)
Ge2 C3 C4 C11 164.4(7)
C9 C3 C4 Ge1 -168.0(7)
Ge2 C3 C4 Ge1 -2.7(11)
C2 C1 C5 C6 -37.2(15)
Ge1 C1 C5 C6 154.4(7)
C1 C2 C7 C8 -67.3(13)
Ge2 C2 C7 C8 98.5(8)
C4 C3 C9 C10 -42.3(14)
Ge2 C3 C9 C10 151.4(7)
C3 C4 C11 C12 -68.4(12)
Ge1 C4 C11 C12 99.6(8)
C18 C13 C14 C15 2.2(11)
Ge1 C13 C14 C15 -174.0(6)
C18 C13 C14 C19 -176.7(7)
Ge1 C13 C14 C19 7.1(11)
C13 C14 C15 C16 -0.4(13)
C19 C14 C15 C16 178.6(8)
C14 C15 C16 C17 -1.2(13)
C14 C15 C16 C26 -177.8(8)
C15 C16 C17 C18 1.0(13)
C26 C16 C17 C18 177.6(8)
C16 C17 C18 C13 0.9(13)
C16 C17 C18 C30 -176.7(8)
C14 C13 C18 C17 -2.4(12)
Ge1 C13 C18 C17 173.9(6)
C14 C13 C18 C30 174.8(7)
Ge1 C13 C18 C30 -8.8(11)
C15 C14 C19 Si1 49.8(9)
C13 C14 C19 Si1 -131.2(7)
C15 C14 C19 Si2 -78.3(8)
C13 C14 C19 Si2 100.6(8)
C14 C19 Si1 C20 32.7(7)
Si2 C19 Si1 C20 158.7(4)
C14 C19 Si1 C22 153.6(6)
Si2 C19 Si1 C22 -80.4(5)
C14 C19 Si1 C21 -86.9(7)
Si2 C19 Si1 C21 39.1(6)
C15 C16 C26 C27 -6.6(13)
C17 C16 C26 C27 177.0(9)
C15 C16 C26 C29 116.4(10)
C17 C16 C26 C29 -60.1(12)
C15 C16 C26 C28 -124.3(10)
C17 C16 C26 C28 59.3(12)
C17 C18 C30 Si3 58.4(9)
C13 C18 C30 Si3 -118.9(8)
C17 C18 C30 Si4 -74.4(8)
C13 C18 C30 Si4 108.2(8)
C42 C37 C38 C39 1.6(12)
Ge2 C37 C38 C39 -172.2(6)
C42 C37 C38 C43 -178.6(8)
Ge2 C37 C38 C43 7.6(12)
C37 C38 C39 C40 -0.3(12)
C43 C38 C39 C40 179.9(7)
C38 C39 C40 C41 -1.3(13)
C38 C39 C40 C50 -178.7(8)
C39 C40 C41 C42 1.6(13)
C50 C40 C41 C42 179.1(8)
C40 C41 C42 C37 -0.3(13)
C40 C41 C42 C57 -174.6(8)
C38 C37 C42 C41 -1.4(12)
Ge2 C37 C42 C41 172.9(6)
C38 C37 C42 C57 172.3(8)
Ge2 C37 C42 C57 -13.4(11)
C37 C38 C43 Si5 98.9(9)
C39 C38 C43 Si5 -81.3(8)
C37 C38 C43 Si6 -133.7(8)
C39 C38 C43 Si6 46.1(9)
C41 C40 C50 C54 112(4)
C39 C40 C50 C54 -70(4)
C41 C40 C50 C52 -58.6(12)
C39 C40 C50 C52 118.8(11)
C41 C40 C50 C53 64.1(12)
C39 C40 C50 C53 -118.5(10)
C41 C40 C50 C51 179.6(9)
C39 C40 C50 C51 -3.0(12)
C41 C40 C50 C55 -116(3)
C39 C40 C50 C55 61(3)
C41 C40 C50 C56 -7(3)
C39 C40 C50 C56 170(2)
C41 C42 C57 Si7 56.0(9)
C37 C42 C57 Si7 -117.6(8)
C41 C42 C57 Si8 -76.3(9)
C37 C42 C57 Si8 110.1(8)
C64 C65 C66 C67 -178(3)
C65 C66 C67 C68 -178(3)
C66 C67 C68 C69 172(3)
C70 C71 C72 C73 137(4)
C71 C72 C73 C74 151(4)
C72 C73 C74 C75 156(4)
C76 C77 C78 C79 -1(13)
C77 C78 C79 C80 151(7)
C78 C79 C80 C81 81(9)
C82 C83 C84 C85 177(6)
C83 C84 C85 C86 -156(6)
C84 C85 C86 C87 85(7)
